data_2235734
loop_
_publ_author_name
'Wang, Jun'
'Dai, Chuntao'
'Nie, Jianhua'

_publ_section_title
;
 <i>catena</i>-Poly[[(acetato-\k^2^<i>O</i>,<i>O</i>')[2-(4-oxo-1,4-dihydroquinolin-1-yl)acetato-\k<i>O</i>^1^]copper(II)]-\m-4,4'-bipyridine-\k^2^<i>N</i>:<i>N</i>']
;
_journal_coeditor_code BG2474
_journal_issue 8
_journal_name_full 'Acta Crystallographica Section E'
_journal_page_first m1132
_journal_paper_doi 10.1107/S160053681203303X
_journal_volume 68
_journal_year 2012
_chemical_formula_iupac '[Cu (C11 H8 N O3) (C2 H3 O2) (C10 H8 N2)]'
_chemical_formula_moiety 'C23 H21 Cu  N3 O6'
_chemical_formula_sum 'C23 H21 Cu N3 O6'
_chemical_formula_weight 498.97
_chemical_name_systematic
;
<i>catena</i>-Poly[[(acetato-\k^2^<i>O</i>,<i>O'</i>')[2-(4-oxo-1,4-
dihydroquinolin-1-yl)acetato-\k<i>O</i>^1^]copper(II)]-\m-4,4'-bipyridine-
\k^2^<i>N</i>:<i>N</i>']
;
_space_group_IT_number 2
_symmetry_cell_setting triclinic
_symmetry_space_group_name_Hall '-P 1'
_symmetry_space_group_name_H-M 'P -1'
_atom_sites_solution_hydrogens geom
_atom_sites_solution_primary direct
_atom_sites_solution_secondary difmap
_audit_creation_method SHELXL-97
_cell_angle_alpha 70.03(3)
_cell_angle_beta 71.27(3)
_cell_angle_gamma 88.03(3)
_cell_formula_units_Z 2
_cell_length_a 9.543(2)
_cell_length_b 11.121(2)
_cell_length_c 11.381(2)
_cell_measurement_reflns_used 3600
_cell_measurement_temperature 298(2)
_cell_measurement_theta_max 28.00
_cell_measurement_theta_min 1.26
_cell_volume 1071.2(5)
_computing_cell_refinement 'SAINT (Bruker, 2004)'
_computing_data_collection 'APEX2 (Bruker, 2004)'
_computing_data_reduction 'SAINT (Bruker, 2004)'
_computing_molecular_graphics 'SHELXTL (Sheldrick, 2008)'
_computing_publication_material 'SHELXTL (Sheldrick, 2008)'
_computing_structure_refinement 'SHELXL97 (Sheldrick, 2008)'
_computing_structure_solution 'SHELXS97 (Sheldrick, 2008)'
_diffrn_ambient_temperature 298(2)
_diffrn_measured_fraction_theta_full 0.985
_diffrn_measured_fraction_theta_max 0.985
_diffrn_measurement_device_type 'Bruker APEXII area-detector'
_diffrn_measurement_method '\f and \w scan'
_diffrn_radiation_monochromator graphite
_diffrn_radiation_source 'fine-focus sealed tube'
_diffrn_radiation_type MoK\a
_diffrn_radiation_wavelength 0.71073
_diffrn_reflns_av_R_equivalents 0.0182
_diffrn_reflns_av_sigmaI/netI 0.0349
_diffrn_reflns_limit_h_max 11
_diffrn_reflns_limit_h_min -6
_diffrn_reflns_limit_k_max 12
_diffrn_reflns_limit_k_min -13
_diffrn_reflns_limit_l_max 13
_diffrn_reflns_limit_l_min -13
_diffrn_reflns_number 5588
_diffrn_reflns_theta_full 25.20
_diffrn_reflns_theta_max 25.20
_diffrn_reflns_theta_min 1.96
_diffrn_standards_number 0
_exptl_absorpt_coefficient_mu 1.066
_exptl_absorpt_correction_T_max 0.7993
_exptl_absorpt_correction_T_min 0.7066
_exptl_absorpt_correction_type multi-scan
_exptl_absorpt_process_details '(SADABS; Sheldrick, 1996)'
_exptl_crystal_colour blue
_exptl_crystal_density_diffrn 1.547
_exptl_crystal_density_method 'not measured'
_exptl_crystal_description block
_exptl_crystal_F_000 514
_exptl_crystal_size_max 0.35
_exptl_crystal_size_mid 0.26
_exptl_crystal_size_min 0.22
_refine_diff_density_max 0.267
_refine_diff_density_min -0.294
_refine_ls_extinction_method none
_refine_ls_goodness_of_fit_ref 1.031
_refine_ls_hydrogen_treatment mixed
_refine_ls_matrix_type full
_refine_ls_number_parameters 305
_refine_ls_number_reflns 3815
_refine_ls_number_restraints 3
_refine_ls_restrained_S_all 1.031
_refine_ls_R_factor_all 0.0440
_refine_ls_R_factor_gt 0.0346
_refine_ls_shift/su_max 0.000
_refine_ls_shift/su_mean 0.000
_refine_ls_structure_factor_coef Fsqd
_refine_ls_weighting_details 'calc w=1/[\s^2^(Fo^2^)+(0.0368P)^2^+0.6150P] where P=(Fo^2^+2Fc^2^)/3'
_refine_ls_weighting_scheme calc
_refine_ls_wR_factor_gt 0.0812
_refine_ls_wR_factor_ref 0.0867
_reflns_number_gt 3217
_reflns_number_total 3815
_reflns_threshold_expression I>2\s(I)
_cod_data_source_file bg2474.cif
_cod_data_source_block I
_cod_original_cell_volume 1071.3(5)
_cod_original_formula_sum 'C23 H21 Cu  N3 O6'
_cod_database_code 2235734
_cod_database_fobs_code 2235734

loop_
_symmetry_equiv_pos_as_xyz
'x, y, z'
'-x, -y, -z'

loop_
_atom_site_type_symbol
_atom_site_label
_atom_site_fract_x
_atom_site_fract_y
_atom_site_fract_z
_atom_site_U_iso_or_equiv
_atom_site_adp_type
_atom_site_calc_flag
_atom_site_refinement_flags
_atom_site_occupancy
_atom_site_symmetry_multiplicity
Cu Cu1 0.11865(4) 0.27261(3) 0.20437(3) 0.02973(11) Uani d . 1 1
O O1 0.2694(2) 0.32890(16) 0.02845(18) 0.0357(4) Uani d . 1 1
O O2 0.4718(3) 0.3200(3) 0.0881(2) 0.0671(7) Uani d . 1 1
O O3 0.2324(3) 0.3238(3) -0.4737(2) 0.0694(7) Uani d . 1 1
O O4 -0.0535(2) 0.22122(16) 0.36609(17) 0.0357(4) Uani d . 1 1
O O5 -0.1717(3) 0.2636(2) 0.2207(2) 0.0624(6) Uani d . 1 1
N N1 0.4365(3) 0.3819(2) -0.2305(2) 0.0394(6) Uani d . 1 1
N N2 0.1132(2) 0.09355(19) 0.1985(2) 0.0319(5) Uani d . 1 1
N N3 0.1123(2) -0.54349(19) 0.1965(2) 0.0295(5) Uani d . 1 1
C C1 0.4073(3) 0.3444(3) 0.0058(3) 0.0391(7) Uani d . 1 1
C C2 0.5017(3) 0.4057(3) -0.1394(3) 0.0452(7) Uani d . 1 1
H H2A 0.5156 0.4976 -0.1608 0.054 Uiso calc R 1 1
H H2B 0.5987 0.3726 -0.1526 0.054 Uiso calc R 1 1
C C3 0.3660(4) 0.4747(3) -0.2956(3) 0.0499(8) Uani d . 1 1
H H3 0.3653 0.5537 -0.2844 0.060 Uiso calc R 1 1
C C4 0.2970(4) 0.4590(3) -0.3756(3) 0.0562(9) Uani d . 1 1
H H4 0.2525 0.5277 -0.4192 0.067 Uiso calc R 1 1
C C5 0.2900(3) 0.3401(3) -0.3956(3) 0.0474(7) Uani d . 1 1
C C6 0.3541(3) 0.2366(3) -0.3155(3) 0.0395(7) Uani d . 1 1
C C7 0.3422(3) 0.1112(3) -0.3155(3) 0.0494(8) Uani d . 1 1
H H7 0.2886 0.0941 -0.3642 0.059 Uiso calc R 1 1
C C8 0.4068(4) 0.0137(3) -0.2466(3) 0.0559(9) Uani d . 1 1
H H8 0.3966 -0.0689 -0.2472 0.067 Uiso calc R 1 1
C C9 0.4884(4) 0.0404(3) -0.1749(3) 0.0559(9) Uani d . 1 1
H H9 0.5364 -0.0246 -0.1304 0.067 Uiso calc R 1 1
C C10 0.4991(3) 0.1599(3) -0.1692(3) 0.0474(7) Uani d . 1 1
H H10 0.5523 0.1751 -0.1193 0.057 Uiso calc R 1 1
C C11 0.4307(3) 0.2601(3) -0.2377(3) 0.0377(6) Uani d . 1 1
C C12 -0.1719(3) 0.2234(3) 0.3354(3) 0.0393(7) Uani d . 1 1
C C13 -0.3133(4) 0.1725(3) 0.4495(3) 0.0604(9) Uani d . 1 1
H H13A -0.3963 0.1882 0.4175 0.091 Uiso calc R 1 1
H H13B -0.3225 0.2150 0.5119 0.091 Uiso calc R 1 1
H H13C -0.3117 0.0819 0.4919 0.091 Uiso calc R 1 1
C C14 0.0857(3) -0.0086(2) 0.3104(3) 0.0402(7) Uani d . 1 1
H H14 0.0704 0.0056 0.3894 0.048 Uiso calc R 1 1
C C15 0.0791(3) -0.1324(2) 0.3141(3) 0.0399(7) Uani d . 1 1
H H15 0.0585 -0.1998 0.3946 0.048 Uiso calc R 1 1
C C16 0.1030(3) -0.1582(2) 0.1983(2) 0.0282(5) Uani d . 1 1
C C17 0.1312(3) -0.0516(2) 0.0827(3) 0.0324(6) Uani d . 1 1
H H17 0.1474 -0.0631 0.0023 0.039 Uiso calc R 1 1
C C18 0.1352(3) 0.0702(2) 0.0862(3) 0.0345(6) Uani d . 1 1
H H18 0.1539 0.1395 0.0074 0.041 Uiso calc R 1 1
C C19 0.1027(3) -0.2911(2) 0.1972(2) 0.0272(5) Uani d . 1 1
C C20 0.0947(3) -0.3960(2) 0.3098(3) 0.0341(6) Uani d . 1 1
H H20 0.0870 -0.3833 0.3882 0.041 Uiso calc R 1 1
C C21 0.1165(3) -0.3182(2) 0.0836(3) 0.0370(6) Uani d . 1 1
H H21 0.1219 -0.2519 0.0053 0.044 Uiso calc R 1 1
C C22 0.1220(3) -0.4430(2) 0.0868(3) 0.0363(6) Uani d . 1 1
H H22 0.1331 -0.4584 0.0091 0.044 Uiso calc R 1 1
C C23 0.0982(3) -0.5181(2) 0.3063(3) 0.0346(6) Uani d . 1 1
H H23 0.0903 -0.5864 0.3838 0.041 Uiso calc R 1 1
O O1W 0.2742(3) 0.2058(2) 0.3379(2) 0.0547(6) Uani d D 1 1
H H1W 0.271(4) 0.232(3) 0.399(2) 0.082 Uiso d D 1 1
H H2W 0.355(2) 0.232(4) 0.278(2) 0.082 Uiso d D 1 1

loop_
_atom_site_aniso_label
_atom_site_aniso_U_11
_atom_site_aniso_U_22
_atom_site_aniso_U_33
_atom_site_aniso_U_12
_atom_site_aniso_U_13
_atom_site_aniso_U_23
Cu1 0.0389(2) 0.02133(17) 0.03041(19) 0.00295(13) -0.00988(14) -0.01232(13)
O1 0.0385(11) 0.0323(10) 0.0359(10) -0.0001(8) -0.0065(9) -0.0165(8)
O2 0.0590(15) 0.103(2) 0.0461(14) 0.0028(14) -0.0246(12) -0.0273(13)
O3 0.0803(18) 0.0945(19) 0.0690(16) 0.0325(15) -0.0506(15) -0.0497(15)
O4 0.0438(11) 0.0315(10) 0.0302(10) 0.0017(8) -0.0093(9) -0.0115(8)
O5 0.0623(15) 0.0840(17) 0.0379(13) 0.0036(13) -0.0206(12) -0.0136(12)
N1 0.0356(13) 0.0506(14) 0.0342(13) -0.0017(11) -0.0076(11) -0.0207(11)
N2 0.0425(13) 0.0232(11) 0.0305(12) 0.0020(10) -0.0107(10) -0.0111(9)
N3 0.0350(12) 0.0236(10) 0.0303(12) 0.0026(9) -0.0091(10) -0.0114(9)
C1 0.0439(17) 0.0395(15) 0.0404(16) 0.0009(13) -0.0137(14) -0.0219(13)
C2 0.0376(16) 0.0578(19) 0.0428(17) -0.0086(14) -0.0091(14) -0.0233(15)
C3 0.056(2) 0.0464(18) 0.052(2) 0.0063(16) -0.0170(17) -0.0237(15)
C4 0.064(2) 0.057(2) 0.059(2) 0.0206(17) -0.0325(19) -0.0248(17)
C5 0.0435(17) 0.066(2) 0.0431(17) 0.0159(15) -0.0192(15) -0.0278(16)
C6 0.0339(15) 0.0539(18) 0.0357(15) 0.0067(13) -0.0089(13) -0.0243(14)
C7 0.0439(18) 0.065(2) 0.0473(19) 0.0033(16) -0.0119(15) -0.0328(17)
C8 0.065(2) 0.0495(19) 0.052(2) 0.0059(17) -0.0100(18) -0.0242(16)
C9 0.063(2) 0.053(2) 0.0460(19) 0.0169(17) -0.0156(17) -0.0135(16)
C10 0.0442(18) 0.063(2) 0.0396(17) 0.0089(15) -0.0177(15) -0.0200(15)
C11 0.0330(15) 0.0481(16) 0.0300(14) 0.0026(13) -0.0043(12) -0.0167(13)
C12 0.0459(17) 0.0339(15) 0.0349(16) 0.0025(13) -0.0085(13) -0.0125(12)
C13 0.051(2) 0.070(2) 0.051(2) -0.0039(18) -0.0039(17) -0.0207(18)
C14 0.064(2) 0.0297(14) 0.0273(14) 0.0032(13) -0.0118(14) -0.0138(12)
C15 0.067(2) 0.0244(13) 0.0267(14) 0.0032(13) -0.0134(14) -0.0086(11)
C16 0.0316(14) 0.0248(13) 0.0306(14) 0.0030(11) -0.0109(11) -0.0121(11)
C17 0.0465(16) 0.0278(13) 0.0275(14) 0.0048(12) -0.0149(12) -0.0127(11)
C18 0.0491(17) 0.0243(13) 0.0302(14) 0.0019(12) -0.0152(13) -0.0074(11)
C19 0.0307(14) 0.0231(12) 0.0290(14) 0.0035(10) -0.0099(11) -0.0104(10)
C20 0.0492(17) 0.0281(13) 0.0265(14) 0.0058(12) -0.0106(12) -0.0132(11)
C21 0.0605(19) 0.0248(13) 0.0293(14) 0.0065(13) -0.0207(14) -0.0084(11)
C22 0.0569(18) 0.0272(13) 0.0325(15) 0.0066(13) -0.0206(14) -0.0146(11)
C23 0.0470(16) 0.0246(13) 0.0270(14) 0.0046(12) -0.0074(12) -0.0075(11)
O1W 0.0623(15) 0.0609(14) 0.0543(14) 0.0106(12) -0.0273(12) -0.0295(12)

loop_
_atom_type_symbol
_atom_type_description
_atom_type_scat_dispersion_real
_atom_type_scat_dispersion_imag
_atom_type_scat_source
C C 0.0033 0.0016 'International Tables Vol C Tables 4.2.6.8 and 6.1.1.4'
H H 0.0000 0.0000 'International Tables Vol C Tables 4.2.6.8 and 6.1.1.4'
Cu Cu 0.3201 1.2651 'International Tables Vol C Tables 4.2.6.8 and 6.1.1.4'
N N 0.0061 0.0033 'International Tables Vol C Tables 4.2.6.8 and 6.1.1.4'
O O 0.0106 0.0060 'International Tables Vol C Tables 4.2.6.8 and 6.1.1.4'

loop_
_geom_angle_atom_site_label_1
_geom_angle_atom_site_label_2
_geom_angle_atom_site_label_3
_geom_angle_site_symmetry_1
_geom_angle_site_symmetry_3
_geom_angle
O4 Cu1 O1 . . 171.44(8)
O4 Cu1 N3 . 1_565 90.50(9)
O1 Cu1 N3 . 1_565 89.24(9)
O4 Cu1 N2 . . 90.29(9)
O1 Cu1 N2 . . 89.09(9)
N3 Cu1 N2 1_565 . 173.97(8)
O4 Cu1 O1W . . 88.68(8)
O1 Cu1 O1W . . 99.84(8)
N3 Cu1 O1W 1_565 . 97.50(8)
N2 Cu1 O1W . . 88.49(9)
C1 O1 Cu1 . . 125.00(18)
C12 O4 Cu1 . . 109.13(16)
C3 N1 C11 . . 119.7(2)
C3 N1 C2 . . 119.5(2)
C11 N1 C2 . . 120.4(2)
C18 N2 C14 . . 117.0(2)
C18 N2 Cu1 . . 122.92(17)
C14 N2 Cu1 . . 120.03(17)
C23 N3 C22 . . 117.0(2)
C23 N3 Cu1 . 1_545 119.02(17)
C22 N3 Cu1 . 1_545 124.00(17)
O2 C1 O1 . . 127.0(3)
O2 C1 C2 . . 117.2(3)
O1 C1 C2 . . 115.7(2)
N1 C2 C1 . . 113.5(2)
N1 C2 H2A . . 108.9
C1 C2 H2A . . 108.9
N1 C2 H2B . . 108.9
C1 C2 H2B . . 108.9
H2A C2 H2B . . 107.7
C4 C3 N1 . . 123.5(3)
C4 C3 H3 . . 118.3
N1 C3 H3 . . 118.3
C3 C4 C5 . . 121.8(3)
C3 C4 H4 . . 119.1
C5 C4 H4 . . 119.1
O3 C5 C4 . . 123.5(3)
O3 C5 C6 . . 122.0(3)
C4 C5 C6 . . 114.5(3)
C7 C6 C11 . . 118.4(3)
C7 C6 C5 . . 120.7(3)
C11 C6 C5 . . 120.9(3)
C8 C7 C6 . . 122.1(3)
C8 C7 H7 . . 119.0
C6 C7 H7 . . 119.0
C7 C8 C9 . . 118.6(3)
C7 C8 H8 . . 120.7
C9 C8 H8 . . 120.7
C10 C9 C8 . . 121.2(3)
C10 C9 H9 . . 119.4
C8 C9 H9 . . 119.4
C9 C10 C11 . . 120.6(3)
C9 C10 H10 . . 119.7
C11 C10 H10 . . 119.7
N1 C11 C10 . . 121.7(3)
N1 C11 C6 . . 119.2(3)
C10 C11 C6 . . 119.1(3)
O5 C12 O4 . . 123.0(3)
O5 C12 C13 . . 121.2(3)
O4 C12 C13 . . 115.8(3)
C12 C13 H13A . . 109.5
C12 C13 H13B . . 109.5
H13A C13 H13B . . 109.5
C12 C13 H13C . . 109.5
H13A C13 H13C . . 109.5
H13B C13 H13C . . 109.5
N2 C14 C15 . . 123.3(2)
N2 C14 H14 . . 118.4
C15 C14 H14 . . 118.4
C14 C15 C16 . . 120.4(2)
C14 C15 H15 . . 119.8
C16 C15 H15 . . 119.8
C15 C16 C17 . . 115.9(2)
C15 C16 C19 . . 122.1(2)
C17 C16 C19 . . 121.9(2)
C18 C17 C16 . . 120.7(2)
C18 C17 H17 . . 119.7
C16 C17 H17 . . 119.7
N2 C18 C17 . . 122.7(2)
N2 C18 H18 . . 118.6
C17 C18 H18 . . 118.6
C20 C19 C21 . . 116.1(2)
C20 C19 C16 . . 121.3(2)
C21 C19 C16 . . 122.6(2)
C23 C20 C19 . . 120.5(2)
C23 C20 H20 . . 119.7
C19 C20 H20 . . 119.7
C22 C21 C19 . . 120.1(2)
C22 C21 H21 . . 119.9
C19 C21 H21 . . 119.9
N3 C22 C21 . . 123.2(2)
N3 C22 H22 . . 118.4
C21 C22 H22 . . 118.4
N3 C23 C20 . . 123.1(2)
N3 C23 H23 . . 118.5
C20 C23 H23 . . 118.5
Cu1 O1W H1W . . 124(3)
Cu1 O1W H2W . . 97(3)
H1W O1W H2W . . 109.3(17)

loop_
_geom_bond_atom_site_label_1
_geom_bond_atom_site_label_2
_geom_bond_site_symmetry_2
_geom_bond_distance
Cu1 O4 . 1.954(2)
Cu1 O1 . 1.956(2)
Cu1 N3 1_565 2.016(2)
Cu1 N2 . 2.018(2)
Cu1 O1W . 2.381(2)
Cu1 O5 . 2.720(2)
O1 C1 . 1.263(3)
O2 C1 . 1.231(3)
O3 C5 . 1.247(3)
O4 C12 . 1.282(3)
O5 C12 . 1.226(3)
N1 C3 . 1.347(4)
N1 C11 . 1.389(3)
N1 C2 . 1.464(3)
N2 C18 . 1.340(3)
N2 C14 . 1.341(3)
N3 C23 . 1.338(3)
N3 C22 . 1.340(3)
N3 Cu1 1_545 2.016(2)
C1 C2 . 1.524(4)
C2 H2A . 0.9700
C2 H2B . 0.9700
C3 C4 . 1.340(4)
C3 H3 . 0.9300
C4 C5 . 1.424(4)
C4 H4 . 0.9300
C5 C6 . 1.457(4)
C6 C7 . 1.404(4)
C6 C11 . 1.405(4)
C7 C8 . 1.361(4)
C7 H7 . 0.9300
C8 C9 . 1.396(5)
C8 H8 . 0.9300
C9 C10 . 1.362(4)
C9 H9 . 0.9300
C10 C11 . 1.399(4)
C10 H10 . 0.9300
C12 C13 . 1.501(4)
C13 H13A . 0.9600
C13 H13B . 0.9600
C13 H13C . 0.9600
C14 C15 . 1.366(3)
C14 H14 . 0.9300
C15 C16 . 1.391(3)
C15 H15 . 0.9300
C16 C17 . 1.392(3)
C16 C19 . 1.482(3)
C17 C18 . 1.371(3)
C17 H17 . 0.9300
C18 H18 . 0.9300
C19 C20 . 1.390(3)
C19 C21 . 1.391(3)
C20 C23 . 1.371(3)
C20 H20 . 0.9300
C21 C22 . 1.376(3)
C21 H21 . 0.9300
C22 H22 . 0.9300
C23 H23 . 0.9300
O1W H1W . 0.830(10)
O1W H2W . 0.827(10)

loop_
_geom_hbond_atom_site_label_D
_geom_hbond_atom_site_label_H
_geom_hbond_atom_site_label_A
_geom_hbond_site_symmetry_A
_geom_hbond_distance_DH
_geom_hbond_distance_HA
_geom_hbond_distance_DA
_geom_hbond_angle_DHA
O1W H1W O3 1_556 0.830(10) 1.983(13) 2.795(3) 166(3)
O1W H2W O2 . 0.827(10) 1.988(19) 2.740(4) 151(2)

loop_
_geom_torsion_atom_site_label_1
_geom_torsion_atom_site_label_2
_geom_torsion_atom_site_label_3
_geom_torsion_atom_site_label_4
_geom_torsion_site_symmetry_1
_geom_torsion
N3 Cu1 O1 C1 1_565 85.9(2)
N2 Cu1 O1 C1 . -99.9(2)
O1W Cu1 O1 C1 . -11.6(2)
N3 Cu1 O4 C12 1_565 92.99(17)
N2 Cu1 O4 C12 . -81.03(17)
O1W Cu1 O4 C12 . -169.51(17)
O4 Cu1 N2 C18 . 138.5(2)
O1 Cu1 N2 C18 . -33.0(2)
O1W Cu1 N2 C18 . -132.8(2)
O4 Cu1 N2 C14 . -41.1(2)
O1 Cu1 N2 C14 . 147.5(2)
O1W Cu1 N2 C14 . 47.6(2)
Cu1 O1 C1 O2 . 4.8(4)
Cu1 O1 C1 C2 . -172.18(17)
C3 N1 C2 C1 . 101.4(3)
C11 N1 C2 C1 . -70.6(3)
O2 C1 C2 N1 . 155.2(3)
O1 C1 C2 N1 . -27.5(4)
C11 N1 C3 C4 . -4.6(5)
C2 N1 C3 C4 . -176.6(3)
N1 C3 C4 C5 . 1.5(6)
C3 C4 C5 O3 . -176.7(3)
C3 C4 C5 C6 . 4.1(5)
O3 C5 C6 C7 . -5.3(5)
C4 C5 C6 C7 . 173.8(3)
O3 C5 C6 C11 . 174.0(3)
C4 C5 C6 C11 . -6.9(4)
C11 C6 C7 C8 . -2.4(4)
C5 C6 C7 C8 . 176.9(3)
C6 C7 C8 C9 . -0.7(5)
C7 C8 C9 C10 . 2.6(5)
C8 C9 C10 C11 . -1.4(5)
C3 N1 C11 C10 . -178.4(3)
C2 N1 C11 C10 . -6.5(4)
C3 N1 C11 C6 . 1.5(4)
C2 N1 C11 C6 . 173.5(3)
C9 C10 C11 N1 . 178.2(3)
C9 C10 C11 C6 . -1.7(4)
C7 C6 C11 N1 . -176.4(2)
C5 C6 C11 N1 . 4.3(4)
C7 C6 C11 C10 . 3.5(4)
C5 C6 C11 C10 . -175.8(3)
Cu1 O4 C12 O5 . -6.1(3)
Cu1 O4 C12 C13 . 173.6(2)
C18 N2 C14 C15 . -0.1(4)
Cu1 N2 C14 C15 . 179.4(2)
N2 C14 C15 C16 . 0.7(5)
C14 C15 C16 C17 . -0.8(4)
C14 C15 C16 C19 . 177.5(3)
C15 C16 C17 C18 . 0.3(4)
C19 C16 C17 C18 . -178.0(2)
C14 N2 C18 C17 . -0.4(4)
Cu1 N2 C18 C17 . -179.9(2)
C16 C17 C18 N2 . 0.2(4)
C15 C16 C19 C20 . -7.2(4)
C17 C16 C19 C20 . 171.1(3)
C15 C16 C19 C21 . 175.5(3)
C17 C16 C19 C21 . -6.2(4)
C21 C19 C20 C23 . -1.0(4)
C16 C19 C20 C23 . -178.4(2)
C20 C19 C21 C22 . -0.3(4)
C16 C19 C21 C22 . 177.2(3)
C23 N3 C22 C21 . -0.7(4)
Cu1 N3 C22 C21 1_545 179.5(2)
C19 C21 C22 N3 . 1.1(4)
C22 N3 C23 C20 . -0.6(4)
Cu1 N3 C23 C20 1_545 179.2(2)
C19 C20 C23 N3 . 1.5(4)
